data_7114098
loop_
_publ_author_name
'Dransfield, Paul J.'
'Gore, Paul M.'
'Shipman, Michael'
'Slawin, Alexandra M. Z.'

_publ_section_title
;
 Divergent approach to imino sugar C-glycosides using imino glycals:
 application to the stereocontrolled synthesis of (+)-deoxoprosophylline
;
_journal_issue 2
_journal_name_full 'Chemical Communications'
_journal_page_first 150
_journal_paper_doi 10.1039/b110035a
_journal_year 2002
_chemical_formula_moiety 'C16 H25 N O8'
_chemical_formula_sum 'C16 H25 N O8'
_chemical_formula_weight 359.37
_chemical_name_systematic
;
?
;
_space_group_IT_number 19
_symmetry_cell_setting orthorhombic
_symmetry_space_group_name_Hall 'P 2ac 2ab'
_symmetry_space_group_name_H-M 'P 21 21 21'
_atom_sites_solution_hydrogens geom
_atom_sites_solution_primary direct
_atom_sites_solution_secondary difmap
_audit_creation_method SHELXL-97
_cell_angle_alpha 90.00
_cell_angle_beta 90.00
_cell_angle_gamma 90.00
_cell_formula_units_Z 8
_cell_length_a 8.8915(4)
_cell_length_b 9.2151(3)
_cell_length_c 45.8131(19)
_cell_measurement_reflns_used 165
_cell_measurement_temperature 293(2)
_cell_measurement_theta_max 168
_cell_measurement_theta_min 12
_cell_volume 3753.7(3)
_computing_cell_refinement 'Bruker SMART'
_computing_data_collection 'Bruker SMART'
_computing_data_reduction 'Bruker SHELXTL'
_computing_molecular_graphics 'Bruker SHELXTL'
_computing_publication_material 'Bruker SHELXTL'
_computing_structure_refinement 'SHELXL-97 (Sheldrick, 1997)'
_computing_structure_solution 'SHELXS-97 (Sheldrick, 1990)'
_diffrn_ambient_temperature 293(2)
_diffrn_detector_area_resol_mean 0.9
_diffrn_measured_fraction_theta_full 0.986
_diffrn_measured_fraction_theta_max 0.986
_diffrn_measurement_device_type 'CCD area detector'
_diffrn_measurement_method 'phi and omega scans'
_diffrn_radiation_monochromator graphite
_diffrn_radiation_source 'fine-focus sealed tube'
_diffrn_radiation_type MoK\a
_diffrn_radiation_wavelength 0.71073
_diffrn_reflns_av_R_equivalents 0.0510
_diffrn_reflns_av_sigmaI/netI 0.0589
_diffrn_reflns_limit_h_max 9
_diffrn_reflns_limit_h_min -6
_diffrn_reflns_limit_k_max 10
_diffrn_reflns_limit_k_min -10
_diffrn_reflns_limit_l_max 50
_diffrn_reflns_limit_l_min -50
_diffrn_reflns_number 16307
_diffrn_reflns_theta_full 23.43
_diffrn_reflns_theta_max 23.43
_diffrn_reflns_theta_min 2.25
_exptl_absorpt_coefficient_mu 0.102
_exptl_absorpt_correction_T_max 1.00000
_exptl_absorpt_correction_T_min 0.643931
_exptl_absorpt_correction_type sadabs
_exptl_crystal_colour colourless
_exptl_crystal_density_diffrn 1.272
_exptl_crystal_density_method 'not measured'
_exptl_crystal_description prism
_exptl_crystal_F_000 1536
_exptl_crystal_size_max .26
_exptl_crystal_size_mid .15
_exptl_crystal_size_min .1
_refine_diff_density_max 0.179
_refine_diff_density_min -0.189
_refine_diff_density_rms 0.041
_refine_ls_abs_structure_details 'Flack H D (1983), Acta Cryst. A39, 876-881'
_refine_ls_abs_structure_Flack 0.2(14)
_refine_ls_extinction_coef 0.0044(9)
_refine_ls_extinction_expression Fc^*^=kFc[1+0.001xFc^2^\l^3^/sin(2\q)]^-1/4^
_refine_ls_extinction_method SHELXL
_refine_ls_goodness_of_fit_ref 0.987
_refine_ls_hydrogen_treatment mixed
_refine_ls_matrix_type full
_refine_ls_number_parameters 469
_refine_ls_number_reflns 5410
_refine_ls_number_restraints 2
_refine_ls_restrained_S_all 0.987
_refine_ls_R_factor_all 0.0748
_refine_ls_R_factor_gt 0.0538
_refine_ls_shift/su_max 0.006
_refine_ls_shift/su_mean 0.001
_refine_ls_structure_factor_coef Fsqd
_refine_ls_weighting_details 'calc w=1/[\s^2^(Fo^2^)+(0.0791P)^2^+0.0000P] where P=(Fo^2^+2Fc^2^)/3'
_refine_ls_weighting_scheme calc
_refine_ls_wR_factor_gt 0.1252
_refine_ls_wR_factor_ref 0.1345
_reflns_number_gt 4108
_reflns_number_total 5410
_reflns_threshold_expression >2sigma(I)
_cod_data_source_file b110035a.txt
_cod_data_source_block 1
_cod_depositor_comments
;
The following automatic conversions were performed:

'_symmetry_cell_setting' value 'Orthorhombic' changed to
'orthorhombic' according to
/usr/data/users/saulius/automatic-downloads/retrospective/RSC/lib/dictionaries/cif_core.dic
dictionary named 'cif_core.dic' version 2.4.2 from 2011-04-26.

Automatic conversion script
Id: cif_fix_values 2281 2013-09-26 08:29:07Z andrius 
;
_cod_original_sg_symbol_H-M P2(1)2(1)2(1)
_cod_database_code 7114098

loop_
_symmetry_equiv_pos_as_xyz
'x, y, z'
'-x+1/2, -y, z+1/2'
'-x, y+1/2, -z+1/2'
'x+1/2, -y+1/2, -z'

loop_
_atom_site_label
_atom_site_type_symbol
_atom_site_fract_x
_atom_site_fract_y
_atom_site_fract_z
_atom_site_U_iso_or_equiv
_atom_site_adp_type
_atom_site_occupancy
_atom_site_symmetry_multiplicity
_atom_site_calc_flag
_atom_site_refinement_flags
_atom_site_disorder_assembly
_atom_site_disorder_group
C1 C 0.2510(4) 0.8549(4) 0.93584(8) 0.0391(8) Uani 1 1 d . . .
H1A H 0.2982 0.8885 0.9177 0.047 Uiso 1 1 calc R . .
C2 C 0.3729(4) 0.7914(4) 0.95516(7) 0.0373(8) Uani 1 1 d . . .
H2A H 0.3296 0.7649 0.9741 0.045 Uiso 1 1 calc R . .
O2 O 0.4869(3) 0.9020(2) 0.95937(5) 0.0418(6) Uani 1 1 d . . .
C3 C 0.4454(4) 0.6590(4) 0.94147(8) 0.0391(8) Uani 1 1 d . . .
H3A H 0.5206 0.6171 0.9547 0.047 Uiso 1 1 calc R . .
O3 O 0.5143(3) 0.7027(3) 0.91424(5) 0.0505(6) Uani 1 1 d . . .
C4 C 0.3236(4) 0.5483(4) 0.93439(8) 0.0400(8) Uani 1 1 d . . .
H4A H 0.2807 0.5113 0.9526 0.048 Uiso 1 1 calc R . .
O4 O 0.3890(3) 0.4292(2) 0.91835(5) 0.0478(6) Uani 1 1 d . . .
C5 C 0.1998(4) 0.6118(4) 0.91608(8) 0.0443(9) Uani 1 1 d . . .
H5A H 0.2413 0.6341 0.8968 0.053 Uiso 1 1 calc R . .
N6 N 0.1401(3) 0.7455(3) 0.92835(7) 0.0450(8) Uani 1 1 d D . .
H6N H 0.082(4) 0.730(5) 0.9463(5) 0.072(13) Uiso 1 1 d D . .
C7 C 0.1737(5) 0.9844(4) 0.95014(9) 0.0560(10) Uani 1 1 d . . .
H7A H 0.2493 1.0520 0.9571 0.067 Uiso 1 1 calc R . .
H7B H 0.1161 0.9513 0.9668 0.067 Uiso 1 1 calc R . .
C8 C 0.0690(6) 1.0623(5) 0.92884(12) 0.0852(15) Uani 1 1 d . . .
H8A H 0.0221 1.1429 0.9385 0.128 Uiso 1 1 calc R . .
H8B H -0.0069 0.9961 0.9222 0.128 Uiso 1 1 calc R . .
H8C H 0.1261 1.0969 0.9125 0.128 Uiso 1 1 calc R . .
C9 C 0.5798(4) 0.8883(4) 0.98216(8) 0.0488(9) Uani 1 1 d . . .
O9 O 0.5667(4) 0.7941(3) 1.00018(6) 0.0690(8) Uani 1 1 d . . .
C10 C 0.6960(6) 1.0031(5) 0.98196(10) 0.0756(14) Uani 1 1 d . . .
H10A H 0.6818 1.0643 0.9652 0.113 Uiso 1 1 calc R . .
H10B H 0.7939 0.9593 0.9811 0.113 Uiso 1 1 calc R . .
H10C H 0.6877 1.0602 0.9994 0.113 Uiso 1 1 calc R . .
C13 C 0.4394(4) 0.3148(4) 0.93355(10) 0.0483(10) Uani 1 1 d . . .
O13 O 0.4357(4) 0.3087(3) 0.95941(7) 0.0702(9) Uani 1 1 d . . .
C11 C 0.6635(5) 0.7359(4) 0.91508(12) 0.0596(12) Uani 1 1 d . . .
O11 O 0.7382(3) 0.7253(4) 0.93647(9) 0.0789(10) Uani 1 1 d . . .
C12 C 0.7144(7) 0.7928(8) 0.88660(12) 0.116(2) Uani 1 1 d . . .
H12A H 0.6324 0.7902 0.8730 0.175 Uiso 1 1 calc R . .
H12B H 0.7955 0.7340 0.8794 0.175 Uiso 1 1 calc R . .
H12C H 0.7483 0.8910 0.8889 0.175 Uiso 1 1 calc R . .
C14 C 0.4986(5) 0.2007(4) 0.91374(10) 0.0589(11) Uani 1 1 d . . .
H14A H 0.4892 0.2324 0.8939 0.088 Uiso 1 1 calc R . .
H14B H 0.4424 0.1128 0.9165 0.088 Uiso 1 1 calc R . .
H14C H 0.6027 0.1832 0.9181 0.088 Uiso 1 1 calc R . .
C15 C 0.0724(5) 0.5066(4) 0.91209(8) 0.0531(10) Uani 1 1 d . . .
H15A H -0.0044 0.5484 0.8996 0.064 Uiso 1 1 calc R . .
H15B H 0.1085 0.4179 0.9031 0.064 Uiso 1 1 calc R . .
O15 O 0.0120(3) 0.4762(3) 0.94037(6) 0.0549(7) Uani 1 1 d . . .
C16 C -0.1297(5) 0.4249(4) 0.94242(11) 0.0579(11) Uani 1 1 d . . .
O16 O -0.1999(4) 0.3957(4) 0.92096(8) 0.0858(11) Uani 1 1 d . . .
C17 C -0.1792(5) 0.4108(6) 0.97238(10) 0.0748(13) Uani 1 1 d . . .
H17A H -0.1003 0.4419 0.9853 0.112 Uiso 1 1 calc R . .
H17B H -0.2035 0.3112 0.9763 0.112 Uiso 1 1 calc R . .
H17C H -0.2667 0.4700 0.9754 0.112 Uiso 1 1 calc R . .
C21 C 0.8308(4) 0.6971(4) 0.80794(9) 0.0518(10) Uani 1 1 d . . .
H21A H 0.7797 0.6518 0.8246 0.062 Uiso 1 1 calc R A 1
C22 C 0.9087(4) 0.5776(4) 0.79064(8) 0.0468(9) Uani 1 1 d . B .
H22A H 0.9479 0.6179 0.7724 0.056 Uiso 1 1 calc R . .
O22 O 0.7958(3) 0.4700(3) 0.78421(6) 0.0536(7) Uani 1 1 d . . .
C23 C 1.0350(4) 0.5079(4) 0.80744(8) 0.0441(9) Uani 1 1 d . . .
H23A H 1.0888 0.4384 0.7951 0.053 Uiso 1 1 calc R B .
O23 O 0.9735(3) 0.4354(3) 0.83282(5) 0.0502(6) Uani 1 1 d . B .
C24 C 1.1416(4) 0.6244(4) 0.81825(8) 0.0439(9) Uani 1 1 d . B .
H24A H 1.1888 0.6715 0.8014 0.053 Uiso 1 1 calc R . .
O24 O 1.2575(3) 0.5620(3) 0.83634(5) 0.0524(7) Uani 1 1 d . . .
C25 C 1.0607(4) 0.7387(4) 0.83628(8) 0.0473(9) Uani 1 1 d . . .
H25A H 1.0175 0.6911 0.8535 0.057 Uiso 1 1 calc R B .
N26 N 0.9380(4) 0.8017(3) 0.81932(7) 0.0515(8) Uani 1 1 d D B .
H26N H 0.967(4) 0.851(3) 0.8012(4) 0.055(11) Uiso 1 1 d D . .
C27 C 0.7126(6) 0.7732(5) 0.78952(14) 0.0879(17) Uani 1 1 d . B 1
H27A H 0.7624 0.8182 0.7730 0.106 Uiso 0.75 1 calc PR B 1
H27B H 0.6442 0.7005 0.7819 0.106 Uiso 0.75 1 calc PR B 1
C28A C 0.6266(8) 0.8809(9) 0.8041(2) 0.111(3) Uani 0.75 1 d P B 1
H28A H 0.5555 0.9226 0.7908 0.167 Uiso 0.75 1 calc PR B 1
H28B H 0.6923 0.9554 0.8113 0.167 Uiso 0.75 1 calc PR B 1
H28C H 0.5737 0.8375 0.8202 0.167 Uiso 0.75 1 calc PR B 1
C28B C 0.738(2) 0.8738(19) 0.7705(3) 0.065(5) Uani 0.25 1 d P C 2
O29 O 0.9218(4) 0.3881(4) 0.74584(7) 0.0840(10) Uani 1 1 d . . .
C29 C 0.8173(5) 0.3794(5) 0.76185(9) 0.0612(11) Uani 1 1 d . B .
C30 C 0.6951(6) 0.2713(7) 0.75988(12) 0.0949(17) Uani 1 1 d . . .
H30A H 0.6244 0.2873 0.7754 0.142 Uiso 1 1 calc R B .
H30B H 0.7366 0.1755 0.7616 0.142 Uiso 1 1 calc R . .
H30C H 0.6450 0.2809 0.7414 0.142 Uiso 1 1 calc R . .
C31 C 0.9499(5) 0.2893(4) 0.83081(10) 0.0573(11) Uani 1 1 d . . .
O31 O 0.9807(4) 0.2232(3) 0.80927(8) 0.0877(11) Uani 1 1 d . B .
C32 C 0.8810(6) 0.2326(5) 0.85768(11) 0.0807(15) Uani 1 1 d . B .
H32A H 0.8694 0.3101 0.8715 0.121 Uiso 1 1 calc R . .
H32B H 0.9445 0.1588 0.8658 0.121 Uiso 1 1 calc R . .
H32C H 0.7843 0.1920 0.8532 0.121 Uiso 1 1 calc R . .
C33 C 1.3796(4) 0.5093(4) 0.82264(10) 0.0519(10) Uani 1 1 d . B .
O33 O 1.3935(3) 0.5123(4) 0.79658(7) 0.0786(9) Uani 1 1 d . . .
C34 C 1.4898(5) 0.4476(5) 0.84364(11) 0.0726(12) Uani 1 1 d . . .
H34A H 1.4524 0.4589 0.8632 0.109 Uiso 1 1 calc R B .
H34B H 1.5840 0.4976 0.8418 0.109 Uiso 1 1 calc R . .
H34C H 1.5041 0.3464 0.8396 0.109 Uiso 1 1 calc R . .
O35 O 1.2204(3) 0.9296(3) 0.82118(6) 0.0623(8) Uani 1 1 d . . .
C35 C 1.1630(5) 0.8572(4) 0.84651(9) 0.0577(11) Uani 1 1 d . B .
H35A H 1.1081 0.9251 0.8587 0.069 Uiso 1 1 calc R . .
H35B H 1.2450 0.8169 0.8579 0.069 Uiso 1 1 calc R . .
C36 C 1.2824(6) 1.0599(6) 0.82471(13) 0.0798(14) Uani 1 1 d . B .
O36 O 1.2974(7) 1.1122(5) 0.84791(11) 0.142(2) Uani 1 1 d . . .
C37 C 1.3204(8) 1.1252(6) 0.79646(12) 0.102(2) Uani 1 1 d . . .
H37A H 1.2963 1.0584 0.7811 0.153 Uiso 1 1 calc R B .
H37B H 1.4260 1.1470 0.7959 0.153 Uiso 1 1 calc R . .
H37C H 1.2638 1.2130 0.7939 0.153 Uiso 1 1 calc R . .

loop_
_atom_site_aniso_label
_atom_site_aniso_U_11
_atom_site_aniso_U_22
_atom_site_aniso_U_33
_atom_site_aniso_U_23
_atom_site_aniso_U_13
_atom_site_aniso_U_12
C1 0.0360(19) 0.0358(18) 0.046(2) 0.0025(16) 0.0041(17) -0.0022(16)
C2 0.041(2) 0.0340(17) 0.037(2) 0.0069(16) 0.0003(16) -0.0022(17)
O2 0.0428(13) 0.0325(11) 0.0501(14) 0.0038(11) -0.0069(12) -0.0009(11)
C3 0.0360(19) 0.0366(18) 0.045(2) 0.0059(15) -0.0002(17) -0.0018(16)
O3 0.0483(15) 0.0528(14) 0.0504(15) -0.0007(12) 0.0103(13) -0.0081(13)
C4 0.0423(19) 0.0361(18) 0.042(2) 0.0052(16) 0.0023(17) 0.0018(17)
O4 0.0590(16) 0.0359(13) 0.0485(14) -0.0006(12) 0.0018(12) 0.0005(13)
C5 0.050(2) 0.0395(19) 0.043(2) 0.0030(17) -0.0016(18) -0.0079(19)
N6 0.0335(16) 0.0424(17) 0.059(2) 0.0008(15) 0.0002(15) -0.0016(15)
C7 0.054(2) 0.042(2) 0.072(3) 0.004(2) 0.000(2) 0.0041(19)
C8 0.072(3) 0.067(3) 0.117(4) 0.009(3) -0.014(3) 0.033(3)
C9 0.052(2) 0.049(2) 0.046(2) 0.002(2) -0.006(2) 0.000(2)
O9 0.0770(19) 0.0723(19) 0.0577(18) 0.0168(17) -0.0160(16) -0.0027(18)
C10 0.073(3) 0.078(3) 0.075(3) 0.003(2) -0.022(3) -0.020(3)
C13 0.051(2) 0.0329(19) 0.061(3) 0.0071(19) -0.006(2) -0.0117(18)
O13 0.098(2) 0.0534(16) 0.059(2) 0.0151(15) -0.0034(19) 0.0121(17)
C11 0.050(3) 0.050(2) 0.079(3) -0.017(2) 0.019(3) -0.011(2)
O11 0.0406(16) 0.089(2) 0.107(3) -0.015(2) 0.003(2) -0.0017(17)
C12 0.103(4) 0.153(6) 0.094(4) -0.014(4) 0.059(4) -0.035(5)
C14 0.060(2) 0.0358(19) 0.081(3) 0.001(2) 0.000(2) 0.000(2)
C15 0.053(2) 0.052(2) 0.055(2) 0.006(2) -0.005(2) -0.007(2)
O15 0.0414(14) 0.0586(15) 0.0646(17) 0.0110(13) -0.0038(13) -0.0167(14)
C16 0.046(2) 0.047(2) 0.080(3) -0.005(2) -0.004(2) -0.007(2)
O16 0.0612(19) 0.105(3) 0.092(2) -0.029(2) -0.0094(19) -0.025(2)
C17 0.061(3) 0.087(3) 0.076(3) 0.007(3) -0.001(2) -0.017(3)
C21 0.041(2) 0.049(2) 0.065(3) 0.005(2) 0.004(2) 0.001(2)
C22 0.041(2) 0.052(2) 0.048(2) 0.0010(19) 0.0038(18) -0.009(2)
O22 0.0420(14) 0.0623(16) 0.0564(16) -0.0091(14) 0.0065(13) -0.0089(14)
C23 0.042(2) 0.0425(19) 0.048(2) 0.0000(17) 0.0055(18) -0.0057(17)
O23 0.0605(16) 0.0404(13) 0.0497(14) -0.0013(11) 0.0037(13) -0.0054(13)
C24 0.040(2) 0.045(2) 0.046(2) 0.0060(18) -0.0010(17) -0.0006(18)
O24 0.0456(15) 0.0560(15) 0.0557(16) 0.0031(13) -0.0004(13) 0.0007(14)
C25 0.047(2) 0.047(2) 0.048(2) 0.0062(18) 0.0032(19) -0.004(2)
N26 0.0479(19) 0.0431(17) 0.063(2) 0.0071(16) 0.0027(18) 0.0002(17)
C27 0.062(3) 0.064(3) 0.138(5) 0.000(3) -0.037(3) 0.010(3)
C28A 0.077(5) 0.100(6) 0.157(7) -0.024(6) -0.020(5) 0.050(5)
C28B 0.078(12) 0.067(10) 0.051(9) 0.041(9) 0.008(9) 0.011(10)
O29 0.087(2) 0.107(3) 0.0579(18) -0.0200(18) 0.0126(19) -0.011(2)
C29 0.059(3) 0.081(3) 0.043(2) -0.005(2) 0.006(2) 0.002(3)
C30 0.087(4) 0.111(4) 0.087(4) -0.030(3) -0.003(3) -0.033(4)
C31 0.067(3) 0.045(2) 0.060(3) -0.002(2) -0.004(2) 0.001(2)
O31 0.116(3) 0.0531(17) 0.094(3) -0.0117(18) 0.015(2) -0.003(2)
C32 0.102(4) 0.053(2) 0.087(4) 0.017(2) 0.006(3) -0.014(3)
C33 0.039(2) 0.053(2) 0.064(3) 0.003(2) -0.001(2) -0.004(2)
O33 0.0615(19) 0.107(3) 0.068(2) 0.0044(19) 0.0140(16) 0.0231(19)
C34 0.054(2) 0.068(3) 0.095(3) 0.010(3) -0.010(3) 0.006(2)
O35 0.0707(19) 0.0513(16) 0.0648(18) -0.0013(14) 0.0056(15) -0.0142(16)
C35 0.066(3) 0.048(2) 0.060(3) -0.001(2) -0.003(2) -0.003(2)
C36 0.076(3) 0.067(3) 0.097(4) -0.017(3) 0.001(3) -0.025(3)
O36 0.199(5) 0.111(3) 0.116(3) -0.023(3) -0.002(3) -0.093(4)
C37 0.124(5) 0.068(3) 0.114(5) 0.001(3) 0.043(4) -0.041(4)

loop_
_atom_type_symbol
_atom_type_description
_atom_type_scat_dispersion_real
_atom_type_scat_dispersion_imag
_atom_type_scat_source
C C 0.0033 0.0016 'International Tables Vol C Tables 4.2.6.8 and 6.1.1.4'
H H 0.0000 0.0000 'International Tables Vol C Tables 4.2.6.8 and 6.1.1.4'
N N 0.0061 0.0033 'International Tables Vol C Tables 4.2.6.8 and 6.1.1.4'
O O 0.0106 0.0060 'International Tables Vol C Tables 4.2.6.8 and 6.1.1.4'

loop_
_geom_angle_atom_site_label_1
_geom_angle_atom_site_label_2
_geom_angle_atom_site_label_3
_geom_angle
N6 C1 C2 110.8(3)
N6 C1 C7 109.8(3)
C2 C1 C7 111.9(3)
O2 C2 C1 107.8(2)
O2 C2 C3 108.8(3)
C1 C2 C3 111.9(3)
C9 O2 C2 118.0(3)
O3 C3 C2 108.2(3)
O3 C3 C4 107.7(3)
C2 C3 C4 108.9(3)
C11 O3 C3 116.8(3)
O4 C4 C5 107.9(3)
O4 C4 C3 109.3(3)
C5 C4 C3 112.2(3)
C13 O4 C4 117.9(3)
N6 C5 C15 108.6(3)
N6 C5 C4 112.5(3)
C15 C5 C4 111.6(3)
C1 N6 C5 115.6(3)
C1 C7 C8 111.6(4)
O9 C9 O2 122.9(4)
O9 C9 C10 126.0(4)
O2 C9 C10 111.1(3)
O13 C13 O4 123.2(4)
O13 C13 C14 125.9(4)
O4 C13 C14 111.0(4)
O11 C11 O3 123.3(4)
O11 C11 C12 125.9(5)
O3 C11 C12 110.7(5)
O15 C15 C5 107.4(3)
C16 O15 C15 118.9(3)
O16 C16 O15 120.6(4)
O16 C16 C17 127.0(4)
O15 C16 C17 112.4(4)
N26 C21 C27 110.3(3)
N26 C21 C22 111.6(3)
C27 C21 C22 111.1(4)
O22 C22 C23 109.3(3)
O22 C22 C21 106.7(3)
C23 C22 C21 112.5(3)
C29 O22 C22 119.1(3)
O23 C23 C22 109.0(3)
O23 C23 C24 107.5(3)
C22 C23 C24 109.4(3)
C31 O23 C23 117.3(3)
O24 C24 C23 110.6(3)
O24 C24 C25 107.6(3)
C23 C24 C25 111.9(3)
C33 O24 C24 116.9(3)
N26 C25 C35 109.3(3)
N26 C25 C24 109.9(3)
C35 C25 C24 112.9(3)
C21 N26 C25 114.7(3)
C28A C27 C21 115.7(6)
O29 C29 O22 123.0(4)
O29 C29 C30 125.8(4)
O22 C29 C30 111.3(4)
O31 C31 O23 121.6(4)
O31 C31 C32 127.4(4)
O23 C31 C32 111.0(4)
O33 C33 O24 122.6(4)
O33 C33 C34 125.8(4)
O24 C33 C34 111.6(4)
C36 O35 C35 118.0(4)
O35 C35 C25 107.6(3)
O36 C36 O35 121.8(5)
O36 C36 C37 127.2(5)
O35 C36 C37 111.0(5)

loop_
_geom_bond_atom_site_label_1
_geom_bond_atom_site_label_2
_geom_bond_distance
C1 N6 1.452(4)
C1 C2 1.517(5)
C1 C7 1.526(5)
C2 O2 1.450(4)
C2 C3 1.516(5)
O2 C9 1.337(4)
C3 O3 1.447(4)
C3 C4 1.523(5)
O3 C11 1.362(5)
C4 O4 1.443(4)
C4 C5 1.502(5)
O4 C13 1.340(4)
C5 N6 1.454(5)
C5 C15 1.502(5)
C7 C8 1.528(6)
C9 O9 1.204(4)
C9 C10 1.478(6)
C13 O13 1.186(5)
C13 C14 1.486(6)
C11 O11 1.188(6)
C11 C12 1.477(7)
C15 O15 1.430(5)
O15 C16 1.349(5)
C16 O16 1.195(5)
C16 C17 1.447(6)
C21 N26 1.453(5)
C21 C27 1.519(6)
C21 C22 1.523(5)
C22 O22 1.442(4)
C22 C23 1.505(5)
O22 C29 1.335(5)
C23 O23 1.448(4)
C23 C24 1.515(5)
O23 C31 1.365(5)
C24 O24 1.442(4)
C24 C25 1.519(5)
O24 C33 1.345(5)
C25 N26 1.460(5)
C25 C35 1.497(6)
C27 C28A 1.421(9)
O29 C29 1.186(5)
C29 C30 1.476(7)
C31 O31 1.192(5)
C31 C32 1.470(6)
C33 O33 1.201(5)
C33 C34 1.486(6)
O35 C36 1.332(6)
O35 C35 1.432(5)
C36 O36 1.175(6)
C36 C37 1.467(7)

loop_
_geom_hbond_atom_site_label_D
_geom_hbond_atom_site_label_H
_geom_hbond_atom_site_label_A
_geom_hbond_distance_DH
_geom_hbond_distance_HA
_geom_hbond_distance_DA
_geom_hbond_angle_DHA
_geom_hbond_site_symmetry_A
N6 H6N O9 0.979(5) 2.47(2) 3.359(4) 151(3) 4_467
N26 H26N O29 0.980(5) 2.396(14) 3.331(5) 160(3) 3_756

loop_
_geom_torsion_atom_site_label_1
_geom_torsion_atom_site_label_2
_geom_torsion_atom_site_label_3
_geom_torsion_atom_site_label_4
_geom_torsion
N6 C1 C2 O2 174.4(3)
C7 C1 C2 O2 -62.7(3)
N6 C1 C2 C3 54.8(4)
C7 C1 C2 C3 177.7(3)
C1 C2 O2 C9 160.0(3)
C3 C2 O2 C9 -78.5(4)
O2 C2 C3 O3 -57.9(3)
C1 C2 C3 O3 61.1(3)
O2 C2 C3 C4 -174.7(2)
C1 C2 C3 C4 -55.7(3)
C2 C3 O3 C11 95.5(4)
C4 C3 O3 C11 -146.9(3)
O3 C3 C4 O4 56.3(3)
C2 C3 C4 O4 173.5(3)
O3 C3 C4 C5 -63.4(4)
C2 C3 C4 C5 53.8(4)
C5 C4 O4 C13 -146.1(3)
C3 C4 O4 C13 91.6(3)
O4 C4 C5 N6 -171.9(3)
C3 C4 C5 N6 -51.3(4)
O4 C4 C5 C15 65.8(4)
C3 C4 C5 C15 -173.6(3)
C2 C1 N6 C5 -52.3(4)
C7 C1 N6 C5 -176.5(3)
C15 C5 N6 C1 175.1(3)
C4 C5 N6 C1 51.1(4)
N6 C1 C7 C8 -65.5(4)
C2 C1 C7 C8 171.0(4)
C2 O2 C9 O9 -4.8(5)
C2 O2 C9 C10 175.6(3)
C4 O4 C13 O13 -1.8(6)
C4 O4 C13 C14 178.3(3)
C3 O3 C11 O11 2.9(6)
C3 O3 C11 C12 -174.1(4)
N6 C5 C15 O15 -62.6(4)
C4 C5 C15 O15 62.0(4)
C5 C15 O15 C16 158.5(3)
C15 O15 C16 O16 5.2(6)
C15 O15 C16 C17 -175.2(4)
N26 C21 C22 O22 171.7(3)
C27 C21 C22 O22 -64.8(4)
N26 C21 C22 C23 51.9(4)
C27 C21 C22 C23 175.4(3)
C23 C22 O22 C29 -80.0(4)
C21 C22 O22 C29 158.1(3)
O22 C22 C23 O23 -54.0(4)
C21 C22 C23 O23 64.2(4)
O22 C22 C23 C24 -171.3(3)
C21 C22 C23 C24 -53.1(4)
C22 C23 O23 C31 98.3(4)
C24 C23 O23 C31 -143.2(3)
O23 C23 C24 O24 57.3(4)
C22 C23 C24 O24 175.6(3)
O23 C23 C24 C25 -62.6(4)
C22 C23 C24 C25 55.6(4)
C23 C24 O24 C33 85.7(4)
C25 C24 O24 C33 -151.8(3)
O24 C24 C25 N26 -177.8(3)
C23 C24 C25 N26 -56.1(4)
O24 C24 C25 C35 59.9(4)
C23 C24 C25 C35 -178.4(3)
C27 C21 N26 C25 -177.3(4)
C22 C21 N26 C25 -53.4(4)
C35 C25 N26 C21 179.7(3)
C24 C25 N26 C21 55.3(4)
N26 C21 C27 C28A -59.5(6)
C22 C21 C27 C28A 176.3(5)
C22 O22 C29 O29 -4.3(6)
C22 O22 C29 C30 176.3(4)
C23 O23 C31 O31 1.3(6)
C23 O23 C31 C32 -177.4(3)
C24 O24 C33 O33 -0.4(6)
C24 O24 C33 C34 -179.7(3)
C36 O35 C35 C25 163.3(4)
N26 C25 C35 O35 -60.0(4)
C24 C25 C35 O35 62.6(4)
C35 O35 C36 O36 3.8(8)
C35 O35 C36 C37 -173.9(4)
